data_7155969
loop_
_publ_author_name
'Chiu, Din-Chi'
'Lin, Tzu-Chen'
'Huang, Wen-I'
'Cheng, Ting-Jen R.'
'Tsai, Keng-Chang'
'Fang, Jim-Min'

_publ_section_title
;
 Peramivir analogues bearing hydrophilic side chains exhibit higher
 activities against H275Y mutant than wild-type influenza virus
;
_journal_name_full 'Organic &amp; Biomolecular Chemistry'
_journal_paper_doi 10.1039/C7OB02374J
_journal_year 2017
_chemical_formula_sum 'C30 H44 N2 O10'
_chemical_formula_weight 592.67
_chemical_name_systematic
; 
 ? 
;
_space_group_IT_number 19
_symmetry_cell_setting orthorhombic
_symmetry_space_group_name_Hall 'P 2ac 2ab'
_symmetry_space_group_name_H-M 'P 21 21 21'
_atom_sites_solution_hydrogens geom
_atom_sites_solution_primary direct
_atom_sites_solution_secondary difmap
_audit_creation_method SHELXL-97
_audit_update_record
;
2017-08-22 deposited with the CCDC.
2017-11-09 downloaded from the CCDC.
;
_cell_angle_alpha 90.00
_cell_angle_beta 90.00
_cell_angle_gamma 90.00
_cell_formula_units_Z 8
_cell_length_a 10.3732(4)
_cell_length_b 16.8818(4)
_cell_length_c 35.8766(11)
_cell_measurement_reflns_used 4839
_cell_measurement_temperature 150(2)
_cell_measurement_theta_max 76.8530
_cell_measurement_theta_min 2.9020
_cell_volume 6282.6(3)
_computing_cell_refinement 'CrysAlisPro 1.171.38.41 (Rigaku OD, 2015)'
_computing_data_collection 'CrysAlisPro 1.171.38.41 (Rigaku OD, 2015)'
_computing_data_reduction 'CrysAlisPro 1.171.38.41 (Rigaku OD, 2015)'
_computing_molecular_graphics SHELXTL
_computing_publication_material SHELXTL
_computing_structure_refinement 'SHELXL-97 (Sheldrick, 1997)'
_computing_structure_solution 'SHELXS-97 (Sheldrick, 1990)'
_diffrn_ambient_temperature 150(2)
_diffrn_detector_area_resol_mean 10.2496
_diffrn_measured_fraction_theta_full 0.999
_diffrn_measured_fraction_theta_max 0.999
_diffrn_measurement_device_type 'Xcalibur, Atlas, Gemini'
_diffrn_radiation_monochromator graphite
_diffrn_radiation_source 'fine-focus sealed tube'
_diffrn_radiation_type CuK\a
_diffrn_radiation_wavelength 1.54178
_diffrn_reflns_av_R_equivalents 0.0611
_diffrn_reflns_av_sigmaI/netI 0.0778
_diffrn_reflns_limit_h_max 9
_diffrn_reflns_limit_h_min -12
_diffrn_reflns_limit_k_max 16
_diffrn_reflns_limit_k_min -20
_diffrn_reflns_limit_l_max 42
_diffrn_reflns_limit_l_min -43
_diffrn_reflns_number 20260
_diffrn_reflns_theta_full 68.00
_diffrn_reflns_theta_max 68.00
_diffrn_reflns_theta_min 2.89
_exptl_absorpt_coefficient_mu 0.778
_exptl_absorpt_correction_T_max 1.00000
_exptl_absorpt_correction_T_min 0.40957
_exptl_absorpt_correction_type multi-scan
_exptl_absorpt_process_details
; 
CrysAlisPro 1.171.38.46 (Rigaku Oxford Diffraction, 2015) 
Empirical absorption correction using spherical harmonics, 
 implemented in SCALE3 ABSPACK scaling algorithm. 
;
_exptl_crystal_density_diffrn 1.253
_exptl_crystal_density_method 'not measured'
_exptl_crystal_description column
_exptl_crystal_F_000 2544
_exptl_crystal_size_max 0.30
_exptl_crystal_size_mid 0.15
_exptl_crystal_size_min 0.10
_refine_diff_density_max 0.366
_refine_diff_density_min -0.412
_refine_diff_density_rms 0.080
_refine_ls_abs_structure_details 'Flack H D (1983), Acta Cryst. A39, 876-881'
_refine_ls_abs_structure_Flack -0.2(3)
_refine_ls_extinction_method none
_refine_ls_goodness_of_fit_ref 1.175
_refine_ls_hydrogen_treatment mixed
_refine_ls_matrix_type full
_refine_ls_number_parameters 757
_refine_ls_number_reflns 10886
_refine_ls_number_restraints 0
_refine_ls_restrained_S_all 1.175
_refine_ls_R_factor_all 0.1223
_refine_ls_R_factor_gt 0.0798
_refine_ls_shift/su_max 0.001
_refine_ls_shift/su_mean 0.000
_refine_ls_structure_factor_coef Fsqd
_refine_ls_weighting_details 'calc w=1/[\s^2^(Fo^2^)+(0.1000P)^2^+4.8000P] where P=(Fo^2^+2Fc^2^)/3'
_refine_ls_weighting_scheme calc
_refine_ls_wR_factor_gt 0.2120
_refine_ls_wR_factor_ref 0.2541
_reflns_number_gt 6990
_reflns_number_total 10886
_reflns_threshold_expression >2sigma(I)
_cod_data_source_file c7ob02374j2.cif
_cod_data_source_block ic18393
_cod_depositor_comments
;
The following automatic conversions were performed:

'_symmetry_cell_setting' value 'Orthorhombic' changed to
'orthorhombic' according to
/home/data/users/saulius/crontab/automatic-downloads/rss-feeds/RSC/lib/dictionaries/cif_core.dic
dictionary named 'cif_core.dic' version 2.4.2 from 2011-04-26.

Automatic conversion script
Id: cif_fix_values 4973 2017-02-22 13:04:09Z antanas 
;
_cod_original_sg_symbol_H-M P2(1)2(1)2(1)
_cod_database_code 7155969

loop_
_symmetry_equiv_pos_as_xyz
'x, y, z'
'-x+1/2, -y, z+1/2'
'-x, y+1/2, -z+1/2'
'x+1/2, -y+1/2, -z'

loop_
_atom_site_label
_atom_site_type_symbol
_atom_site_fract_x
_atom_site_fract_y
_atom_site_fract_z
_atom_site_U_iso_or_equiv
_atom_site_adp_type
_atom_site_occupancy
_atom_site_symmetry_multiplicity
_atom_site_calc_flag
_atom_site_refinement_flags
O1 O 0.4408(5) 0.2889(3) 0.48400(15) 0.0646(15) Uani 1 1 d .
O2 O 0.6710(4) 0.1140(2) 0.53215(11) 0.0394(10) Uani 1 1 d .
O3 O 0.4363(4) 0.2217(2) 0.64287(11) 0.0371(9) Uani 1 1 d .
O4 O 0.2111(4) 0.1050(2) 0.65442(11) 0.0429(10) Uani 1 1 d .
O5 O 0.3106(5) 0.0707(3) 0.70689(13) 0.0642(14) Uani 1 1 d .
O6 O 0.7507(4) 0.2233(2) 0.65160(11) 0.0398(10) Uani 1 1 d .
O7 O 0.6764(4) 0.3456(2) 0.66775(10) 0.0383(10) Uani 1 1 d .
O8 O 0.5564(5) 0.0306(3) 0.49638(14) 0.0563(13) Uani 1 1 d .
O9 O 0.5904(4) -0.0258(2) 0.59699(12) 0.0437(11) Uani 1 1 d .
O1' O 0.6218(4) 0.3307(2) 0.45754(11) 0.0418(10) Uani 1 1 d .
N1 N 0.6613(5) 0.3076(3) 0.60909(12) 0.0322(11) Uani 1 1 d .
H1B H 0.6306 0.3556 0.6057 0.039 Uiso 1 1 calc R
N2 N 0.6118(5) 0.1030(3) 0.61523(14) 0.0358(11) Uani 1 1 d .
H2B H 0.6549 0.1353 0.6299 0.043 Uiso 1 1 calc R
C1 C 0.6427(6) 0.2465(3) 0.50930(16) 0.0341(13) Uani 1 1 d .
H1A H 0.7200 0.2261 0.4957 0.041 Uiso 1 1 calc R
C2 C 0.5735(6) 0.1769(3) 0.52889(16) 0.0342(13) Uani 1 1 d .
H2A H 0.4946 0.1592 0.5152 0.041 Uiso 1 1 calc R
C3 C 0.5440(6) 0.2046(3) 0.56831(15) 0.0311(12) Uani 1 1 d .
H3A H 0.4700 0.2425 0.5667 0.037 Uiso 1 1 calc R
C4 C 0.6669(6) 0.2541(3) 0.57723(15) 0.0313(13) Uani 1 1 d .
H4A H 0.7414 0.2172 0.5805 0.038 Uiso 1 1 calc R
C5 C 0.6871(6) 0.3022(3) 0.54150(15) 0.0358(13) Uani 1 1 d .
H5A H 0.7790 0.3167 0.5385 0.043 Uiso 1 1 calc R
H5B H 0.6348 0.3512 0.5419 0.043 Uiso 1 1 calc R
C6 C 0.5019(6) 0.1356(3) 0.59437(16) 0.0329(13) Uani 1 1 d .
H6A H 0.4696 0.0922 0.5779 0.039 Uiso 1 1 calc R
C7 C 0.3909(6) 0.1584(3) 0.61982(15) 0.0335(13) Uani 1 1 d .
H7A H 0.3186 0.1787 0.6041 0.040 Uiso 1 1 calc R
C8 C 0.3411(6) 0.0873(3) 0.64267(17) 0.0414(14) Uani 1 1 d .
H8A H 0.3401 0.0391 0.6265 0.050 Uiso 1 1 calc R
C9 C 0.4085(7) 0.0679(4) 0.67907(18) 0.0524(18) Uani 1 1 d .
H9A H 0.4479 0.0145 0.6780 0.063 Uiso 1 1 calc R
H9B H 0.4769 0.1072 0.6844 0.063 Uiso 1 1 calc R
C10 C 0.1916(7) 0.0650(4) 0.68846(17) 0.0473(16) Uani 1 1 d .
C11 C 0.1470(8) -0.0190(4) 0.68201(19) 0.058(2) Uani 1 1 d .
H11A H 0.2125 -0.0478 0.6678 0.087 Uiso 1 1 calc R
H11B H 0.0658 -0.0185 0.6680 0.087 Uiso 1 1 calc R
H11C H 0.1336 -0.0452 0.7061 0.087 Uiso 1 1 calc R
C12 C 0.0932(8) 0.1110(5) 0.7113(2) 0.073(2) Uani 1 1 d .
H12A H 0.1236 0.1654 0.7149 0.109 Uiso 1 1 calc R
H12B H 0.0822 0.0854 0.7356 0.109 Uiso 1 1 calc R
H12C H 0.0105 0.1117 0.6981 0.109 Uiso 1 1 calc R
C13 C 0.3384(6) 0.2718(3) 0.65967(16) 0.0400(14) Uani 1 1 d .
H13A H 0.3814 0.3153 0.6734 0.048 Uiso 1 1 calc R
H13B H 0.2891 0.2401 0.6780 0.048 Uiso 1 1 calc R
C14 C 0.2451(6) 0.3073(3) 0.63182(16) 0.0372(14) Uani 1 1 d .
C15 C 0.2898(7) 0.3615(3) 0.60526(18) 0.0424(15) Uani 1 1 d .
H15A H 0.3788 0.3747 0.6047 0.051 Uiso 1 1 calc R
C16 C 0.1158(6) 0.2877(4) 0.63247(19) 0.0447(16) Uani 1 1 d .
H16A H 0.0840 0.2508 0.6502 0.054 Uiso 1 1 calc R
C17 C 0.2083(7) 0.3957(4) 0.58014(18) 0.0460(16) Uani 1 1 d .
H17A H 0.2402 0.4327 0.5624 0.055 Uiso 1 1 calc R
C18 C 0.0333(7) 0.3224(4) 0.6070(2) 0.0509(18) Uani 1 1 d .
H18A H -0.0558 0.3092 0.6075 0.061 Uiso 1 1 calc R
C19 C 0.0777(7) 0.3760(4) 0.5807(2) 0.0513(17) Uani 1 1 d .
H19A H 0.0199 0.3991 0.5633 0.062 Uiso 1 1 calc R
C20 C 0.5560(6) 0.2895(4) 0.48252(15) 0.0381(14) Uani 1 1 d .
C21 C 0.7006(6) 0.2870(3) 0.64314(15) 0.0333(13) Uani 1 1 d .
C22 C 0.7108(6) 0.3379(4) 0.70715(16) 0.0436(15) Uani 1 1 d .
C23 C 0.8567(7) 0.3300(5) 0.71099(19) 0.0592(19) Uani 1 1 d .
H23A H 0.8846 0.2794 0.7003 0.089 Uiso 1 1 calc R
H23B H 0.8804 0.3320 0.7374 0.089 Uiso 1 1 calc R
H23C H 0.8989 0.3736 0.6977 0.089 Uiso 1 1 calc R
C24 C 0.6645(8) 0.4162(4) 0.72318(18) 0.061(2) Uani 1 1 d .
H24A H 0.5706 0.4197 0.7207 0.091 Uiso 1 1 calc R
H24B H 0.7049 0.4600 0.7096 0.091 Uiso 1 1 calc R
H24C H 0.6882 0.4193 0.7496 0.091 Uiso 1 1 calc R
C25 C 0.6388(7) 0.2698(4) 0.72460(18) 0.0558(19) Uani 1 1 d .
H25A H 0.5459 0.2779 0.7214 0.084 Uiso 1 1 calc R
H25B H 0.6593 0.2671 0.7512 0.084 Uiso 1 1 calc R
H25C H 0.6644 0.2202 0.7125 0.084 Uiso 1 1 calc R
C26 C 0.5454(7) 0.3783(3) 0.43197(17) 0.0451(16) Uani 1 1 d .
H26A H 0.6028 0.4062 0.4147 0.068 Uiso 1 1 calc R
H26B H 0.4948 0.4170 0.4461 0.068 Uiso 1 1 calc R
H26C H 0.4872 0.3438 0.4178 0.068 Uiso 1 1 calc R
C27 C 0.6534(6) 0.0473(3) 0.51282(16) 0.0346(13) Uani 1 1 d .
C28 C 0.7738(6) -0.0019(3) 0.51355(18) 0.0444(15) Uani 1 1 d .
H28A H 0.7599 -0.0506 0.4992 0.067 Uiso 1 1 calc R
H28B H 0.7951 -0.0155 0.5394 0.067 Uiso 1 1 calc R
H28C H 0.8450 0.0281 0.5025 0.067 Uiso 1 1 calc R
C29 C 0.6509(7) 0.0272(3) 0.61344(17) 0.0397(15) Uani 1 1 d .
C30 C 0.7775(6) 0.0102(3) 0.6333(2) 0.0492(17) Uani 1 1 d .
H30A H 0.7990 -0.0461 0.6305 0.074 Uiso 1 1 calc R
H30B H 0.7689 0.0230 0.6598 0.074 Uiso 1 1 calc R
H30C H 0.8461 0.0425 0.6223 0.074 Uiso 1 1 calc R
O11 O 0.4489(5) 0.7886(3) 0.47943(14) 0.0599(14) Uani 1 1 d .
O12 O 0.6777(4) 0.6157(2) 0.52691(10) 0.0350(9) Uani 1 1 d .
O13 O 0.4550(4) 0.7101(2) 0.64247(11) 0.0357(9) Uani 1 1 d .
O14 O 0.2402(4) 0.5970(2) 0.65689(11) 0.0415(10) Uani 1 1 d .
O15 O 0.3429(4) 0.4980(3) 0.68929(13) 0.0521(12) Uani 1 1 d .
O16 O 0.7766(4) 0.7148(2) 0.64551(10) 0.0391(10) Uani 1 1 d .
O17 O 0.6925(4) 0.8291(2) 0.66822(11) 0.0415(10) Uani 1 1 d .
O18 O 0.5529(5) 0.5344(3) 0.49308(15) 0.0579(13) Uani 1 1 d .
O19 O 0.6035(4) 0.4725(2) 0.59025(12) 0.0415(10) Uani 1 1 d .
O11' O 0.6315(4) 0.8379(2) 0.45615(11) 0.0404(10) Uani 1 1 d .
N3 N 0.6729(5) 0.8032(3) 0.60820(12) 0.0327(11) Uani 1 1 d .
H3B H 0.6407 0.8513 0.6069 0.039 Uiso 1 1 calc R
N4 N 0.6293(5) 0.5992(2) 0.60944(13) 0.0327(11) Uani 1 1 d .
H4B H 0.6747 0.6310 0.6237 0.039 Uiso 1 1 calc R
C31 C 0.6507(6) 0.7507(3) 0.50698(15) 0.0321(13) Uani 1 1 d .
H31A H 0.7296 0.7318 0.4937 0.039 Uiso 1 1 calc R
C32 C 0.5818(6) 0.6796(3) 0.52552(16) 0.0339(13) Uani 1 1 d .
H32A H 0.5019 0.6636 0.5118 0.041 Uiso 1 1 calc R
C33 C 0.5539(6) 0.7048(3) 0.56566(15) 0.0296(12) Uani 1 1 d .
H33A H 0.4786 0.7418 0.5651 0.036 Uiso 1 1 calc R
C34 C 0.6757(6) 0.7544(3) 0.57482(14) 0.0308(12) Uani 1 1 d .
H34A H 0.7514 0.7179 0.5764 0.037 Uiso 1 1 calc R
C35 C 0.6906(6) 0.8061(3) 0.53992(14) 0.0338(13) Uani 1 1 d .
H35A H 0.7808 0.8242 0.5370 0.041 Uiso 1 1 calc R
H35B H 0.6334 0.8530 0.5412 0.041 Uiso 1 1 calc R
C36 C 0.5156(6) 0.6323(3) 0.59035(15) 0.0305(12) Uani 1 1 d .
H36A H 0.4827 0.5903 0.5731 0.037 Uiso 1 1 calc R
C37 C 0.4064(6) 0.6515(3) 0.61754(15) 0.0298(12) Uani 1 1 d .
H37A H 0.3335 0.6752 0.6031 0.036 Uiso 1 1 calc R
C38 C 0.3566(6) 0.5769(3) 0.63739(16) 0.0375(14) Uani 1 1 d .
H38A H 0.3358 0.5360 0.6181 0.045 Uiso 1 1 calc R
C39 C 0.4367(7) 0.5388(4) 0.66746(18) 0.0462(16) Uani 1 1 d .
H39A H 0.5004 0.5016 0.6567 0.055 Uiso 1 1 calc R
H39B H 0.4825 0.5792 0.6825 0.055 Uiso 1 1 calc R
C40 C 0.2282(6) 0.5459(3) 0.68840(17) 0.0421(15) Uani 1 1 d .
C41 C 0.1155(7) 0.4908(4) 0.6833(2) 0.0551(18) Uani 1 1 d .
H41A H 0.1270 0.4601 0.6604 0.083 Uiso 1 1 calc R
H41B H 0.0358 0.5217 0.6817 0.083 Uiso 1 1 calc R
H41C H 0.1104 0.4545 0.7046 0.083 Uiso 1 1 calc R
C42 C 0.2193(9) 0.5947(4) 0.72298(19) 0.067(2) Uani 1 1 d .
H42A H 0.2956 0.6287 0.7249 0.100 Uiso 1 1 calc R
H42B H 0.2148 0.5598 0.7448 0.100 Uiso 1 1 calc R
H42C H 0.1417 0.6278 0.7219 0.100 Uiso 1 1 calc R
C43 C 0.3608(6) 0.7624(3) 0.65968(16) 0.0395(15) Uani 1 1 d .
H43A H 0.4074 0.8047 0.6733 0.047 Uiso 1 1 calc R
H43B H 0.3109 0.7317 0.6782 0.047 Uiso 1 1 calc R
C44 C 0.2677(6) 0.8006(3) 0.63287(16) 0.0374(14) Uani 1 1 d .
C45 C 0.3087(7) 0.8580(3) 0.60799(17) 0.0443(15) Uani 1 1 d .
H45A H 0.3974 0.8719 0.6073 0.053 Uiso 1 1 calc R
C46 C 0.1390(6) 0.7793(4) 0.63343(19) 0.0442(15) Uani 1 1 d .
H46A H 0.1093 0.7396 0.6501 0.053 Uiso 1 1 calc R
C47 C 0.2243(7) 0.8959(4) 0.58409(18) 0.0473(16) Uani 1 1 d .
H47A H 0.2539 0.9357 0.5675 0.057 Uiso 1 1 calc R
C48 C 0.0535(7) 0.8168(4) 0.6093(2) 0.0522(18) Uani 1 1 d .
H48A H -0.0351 0.8027 0.6096 0.063 Uiso 1 1 calc R
C49 C 0.0961(7) 0.8744(4) 0.5850(2) 0.0530(18) Uani 1 1 d .
H49A H 0.0366 0.8995 0.5687 0.064 Uiso 1 1 calc R
C50 C 0.5637(6) 0.7932(3) 0.47991(15) 0.0364(14) Uani 1 1 d .
C51 C 0.7178(6) 0.7770(3) 0.64084(16) 0.0355(13) Uani 1 1 d .
C52 C 0.7305(7) 0.8111(4) 0.70715(17) 0.0489(17) Uani 1 1 d .
C53 C 0.8755(7) 0.8101(6) 0.7105(2) 0.074(3) Uani 1 1 d .
H53A H 0.9099 0.7645 0.6968 0.110 Uiso 1 1 calc R
H53B H 0.8998 0.8060 0.7368 0.110 Uiso 1 1 calc R
H53C H 0.9108 0.8591 0.6999 0.110 Uiso 1 1 calc R
C54 C 0.6682(7) 0.7343(4) 0.71994(17) 0.0523(18) Uani 1 1 d .
H54A H 0.5744 0.7384 0.7173 0.078 Uiso 1 1 calc R
H54B H 0.6899 0.7247 0.7461 0.078 Uiso 1 1 calc R
H54C H 0.7001 0.6904 0.7046 0.078 Uiso 1 1 calc R
C55 C 0.6721(9) 0.8819(4) 0.72774(19) 0.070(2) Uani 1 1 d .
H55A H 0.5782 0.8813 0.7248 0.105 Uiso 1 1 calc R
H55B H 0.7068 0.9311 0.7173 0.105 Uiso 1 1 calc R
H55C H 0.6940 0.8786 0.7543 0.105 Uiso 1 1 calc R
C56 C 0.5543(7) 0.8850(3) 0.43039(16) 0.0432(15) Uani 1 1 d .
H56A H 0.6115 0.9156 0.4141 0.065 Uiso 1 1 calc R
H56B H 0.4989 0.9211 0.4445 0.065 Uiso 1 1 calc R
H56C H 0.5007 0.8497 0.4152 0.065 Uiso 1 1 calc R
C57 C 0.6538(6) 0.5485(3) 0.50826(16) 0.0351(14) Uani 1 1 d .
C58 C 0.7705(6) 0.4965(3) 0.50846(17) 0.0418(14) Uani 1 1 d .
H58A H 0.7522 0.4477 0.4946 0.063 Uiso 1 1 calc R
H58B H 0.7933 0.4833 0.5342 0.063 Uiso 1 1 calc R
H58C H 0.8426 0.5244 0.4967 0.063 Uiso 1 1 calc R
C59 C 0.6679(6) 0.5239(3) 0.60644(15) 0.0354(13) Uani 1 1 d .
C60 C 0.7966(6) 0.5057(3) 0.62405(18) 0.0438(15) Uani 1 1 d .
H60A H 0.8170 0.4496 0.6205 0.066 Uiso 1 1 calc R
H60B H 0.7928 0.5175 0.6508 0.066 Uiso 1 1 calc R
H60C H 0.8635 0.5383 0.6124 0.066 Uiso 1 1 calc R

loop_
_atom_site_aniso_label
_atom_site_aniso_U_11
_atom_site_aniso_U_22
_atom_site_aniso_U_33
_atom_site_aniso_U_23
_atom_site_aniso_U_13
_atom_site_aniso_U_12
O1 0.038(3) 0.076(3) 0.080(4) 0.038(3) 0.001(3) 0.004(3)
O2 0.046(2) 0.0272(18) 0.045(2) -0.0044(17) -0.003(2) 0.005(2)
O3 0.039(2) 0.0326(19) 0.040(2) -0.0018(18) 0.0056(19) 0.000(2)
O4 0.044(2) 0.039(2) 0.045(2) 0.0036(19) 0.004(2) -0.003(2)
O5 0.055(3) 0.091(4) 0.047(3) 0.012(3) -0.003(2) -0.013(3)
O6 0.049(3) 0.0272(18) 0.043(2) 0.0020(18) -0.007(2) -0.002(2)
O7 0.055(3) 0.0295(18) 0.0300(19) 0.0002(17) 0.000(2) -0.002(2)
O8 0.055(3) 0.043(2) 0.072(3) -0.018(2) -0.010(3) -0.005(3)
O9 0.054(3) 0.0219(17) 0.055(3) -0.0006(19) -0.002(2) -0.003(2)
O1' 0.053(3) 0.037(2) 0.035(2) 0.0065(19) 0.003(2) 0.004(2)
N1 0.040(3) 0.023(2) 0.033(2) -0.0048(19) -0.004(2) 0.000(2)
N2 0.041(3) 0.023(2) 0.043(3) -0.002(2) -0.008(2) -0.007(2)
C1 0.039(3) 0.029(3) 0.034(3) -0.002(2) 0.001(3) -0.002(3)
C2 0.037(3) 0.026(3) 0.040(3) 0.000(2) -0.005(3) 0.007(3)
C3 0.035(3) 0.022(2) 0.037(3) -0.002(2) -0.002(3) 0.002(3)
C4 0.038(3) 0.021(2) 0.036(3) 0.001(2) -0.003(3) -0.003(3)
C5 0.043(3) 0.027(3) 0.037(3) 0.003(2) 0.001(3) -0.002(3)
C6 0.041(3) 0.023(2) 0.035(3) -0.004(2) -0.008(3) 0.007(3)
C7 0.043(3) 0.022(2) 0.035(3) -0.004(2) -0.004(3) 0.001(3)
C8 0.047(4) 0.034(3) 0.043(3) 0.001(3) -0.001(3) -0.005(3)
C9 0.054(4) 0.051(4) 0.053(4) 0.018(3) 0.002(3) -0.003(4)
C10 0.057(4) 0.048(3) 0.037(3) 0.003(3) 0.001(3) -0.003(4)
C11 0.078(5) 0.042(3) 0.054(4) 0.006(3) 0.009(4) -0.010(4)
C12 0.079(6) 0.070(5) 0.069(5) -0.003(4) 0.035(5) -0.008(5)
C13 0.048(4) 0.032(3) 0.040(3) -0.008(3) 0.009(3) 0.000(3)
C14 0.048(4) 0.023(2) 0.040(3) -0.004(2) 0.001(3) -0.001(3)
C15 0.042(4) 0.030(3) 0.055(4) -0.005(3) 0.003(3) -0.008(3)
C16 0.046(4) 0.034(3) 0.054(4) -0.008(3) 0.009(3) -0.012(3)
C17 0.054(4) 0.034(3) 0.050(4) 0.001(3) 0.000(3) 0.001(3)
C18 0.049(4) 0.044(4) 0.060(4) -0.011(3) -0.001(4) -0.004(3)
C19 0.057(4) 0.039(3) 0.057(4) -0.004(3) -0.006(4) -0.001(4)
C20 0.045(4) 0.038(3) 0.031(3) 0.000(3) 0.004(3) 0.000(3)
C21 0.040(3) 0.021(2) 0.039(3) -0.001(2) 0.003(3) -0.009(3)
C22 0.045(4) 0.049(3) 0.036(3) -0.002(3) 0.000(3) -0.012(3)
C23 0.051(4) 0.078(5) 0.049(4) -0.015(4) -0.015(3) 0.001(4)
C24 0.079(5) 0.066(4) 0.037(3) -0.014(3) -0.005(4) 0.002(5)
C25 0.066(5) 0.061(4) 0.041(3) 0.012(3) -0.001(3) -0.008(4)
C26 0.064(4) 0.034(3) 0.038(3) 0.006(3) -0.004(3) 0.005(3)
C27 0.040(4) 0.023(3) 0.041(3) 0.001(2) 0.007(3) 0.010(3)
C28 0.051(4) 0.028(3) 0.054(4) -0.001(3) 0.006(3) -0.006(3)
C29 0.051(4) 0.024(2) 0.044(3) 0.005(3) 0.003(3) -0.008(3)
C30 0.044(4) 0.030(3) 0.074(4) 0.011(3) -0.009(4) 0.004(3)
O11 0.041(3) 0.073(3) 0.066(3) 0.028(3) -0.003(2) 0.002(3)
O12 0.040(2) 0.0266(17) 0.039(2) -0.0044(16) -0.0029(19) 0.0080(19)
O13 0.041(2) 0.0268(18) 0.039(2) -0.0061(17) 0.0035(18) 0.0021(19)
O14 0.042(2) 0.035(2) 0.047(2) 0.0057(19) 0.008(2) -0.001(2)
O15 0.047(3) 0.053(3) 0.056(3) 0.018(2) 0.012(2) -0.003(3)
O16 0.049(3) 0.0298(19) 0.038(2) 0.0039(18) -0.006(2) -0.002(2)
O17 0.055(3) 0.034(2) 0.035(2) -0.0064(18) -0.001(2) -0.009(2)
O18 0.052(3) 0.046(3) 0.075(3) -0.020(3) -0.013(3) -0.002(3)
O19 0.054(3) 0.0200(17) 0.050(2) -0.0006(18) -0.002(2) 0.002(2)
O11' 0.046(2) 0.038(2) 0.037(2) 0.0081(19) 0.003(2) -0.002(2)
N3 0.041(3) 0.024(2) 0.033(2) -0.005(2) -0.002(2) -0.003(2)
N4 0.038(3) 0.022(2) 0.038(3) 0.001(2) -0.003(2) -0.008(2)
C31 0.037(3) 0.028(2) 0.031(3) 0.000(2) 0.000(3) -0.002(3)
C32 0.038(3) 0.030(3) 0.034(3) 0.000(2) -0.001(3) 0.008(3)
C33 0.033(3) 0.021(2) 0.035(3) 0.001(2) -0.003(2) 0.002(3)
C34 0.037(3) 0.020(2) 0.035(3) -0.001(2) 0.000(3) -0.001(2)
C35 0.044(3) 0.027(2) 0.031(3) 0.001(2) 0.006(3) 0.000(3)
C36 0.037(3) 0.021(2) 0.033(3) -0.001(2) -0.002(2) 0.004(3)
C37 0.036(3) 0.022(2) 0.031(3) -0.001(2) -0.004(2) 0.003(3)
C38 0.042(4) 0.031(3) 0.039(3) 0.004(3) 0.005(3) -0.005(3)
C39 0.043(4) 0.048(3) 0.048(4) 0.014(3) 0.004(3) -0.006(3)
C40 0.046(4) 0.037(3) 0.043(3) 0.005(3) 0.008(3) 0.007(3)
C41 0.055(4) 0.036(3) 0.075(5) 0.006(3) 0.003(4) -0.018(4)
C42 0.100(6) 0.049(4) 0.051(4) -0.002(3) 0.018(4) -0.010(5)
C43 0.053(4) 0.030(3) 0.035(3) -0.003(2) 0.013(3) 0.000(3)
C44 0.051(4) 0.019(2) 0.042(3) -0.001(2) 0.003(3) 0.005(3)
C45 0.051(4) 0.034(3) 0.048(3) -0.002(3) 0.008(3) -0.003(3)
C46 0.045(4) 0.032(3) 0.056(4) -0.002(3) 0.010(3) -0.007(3)
C47 0.054(4) 0.037(3) 0.051(4) 0.002(3) 0.002(3) -0.009(3)
C48 0.042(4) 0.039(3) 0.076(5) -0.010(4) 0.001(4) -0.003(3)
C49 0.058(5) 0.040(3) 0.061(4) -0.001(3) -0.006(4) 0.001(4)
C50 0.045(4) 0.034(3) 0.030(3) 0.003(2) 0.002(3) -0.001(3)
C51 0.040(3) 0.030(3) 0.036(3) -0.001(3) 0.004(3) -0.012(3)
C52 0.052(4) 0.062(4) 0.033(3) -0.006(3) 0.003(3) -0.009(4)
C53 0.060(5) 0.116(7) 0.044(4) -0.005(5) -0.005(4) -0.012(5)
C54 0.056(4) 0.066(4) 0.035(3) 0.010(3) -0.001(3) -0.007(4)
C55 0.100(6) 0.070(5) 0.040(4) -0.017(4) 0.008(4) -0.019(5)
C56 0.059(4) 0.035(3) 0.035(3) 0.009(3) -0.004(3) 0.009(3)
C57 0.047(4) 0.022(2) 0.036(3) -0.001(2) 0.012(3) 0.007(3)
C58 0.047(4) 0.029(3) 0.049(3) 0.001(3) 0.005(3) -0.006(3)
C59 0.043(4) 0.027(3) 0.036(3) 0.005(2) 0.002(3) -0.007(3)
C60 0.040(4) 0.029(3) 0.063(4) 0.009(3) -0.002(3) 0.004(3)

loop_
_atom_type_symbol
_atom_type_description
_atom_type_scat_dispersion_real
_atom_type_scat_dispersion_imag
_atom_type_scat_source
C C 0.0181 0.0091 'International Tables Vol C Tables 4.2.6.8 and 6.1.1.4'
H H 0.0000 0.0000 'International Tables Vol C Tables 4.2.6.8 and 6.1.1.4'
N N 0.0311 0.0180 'International Tables Vol C Tables 4.2.6.8 and 6.1.1.4'
O O 0.0492 0.0322 'International Tables Vol C Tables 4.2.6.8 and 6.1.1.4'

loop_
_geom_angle_atom_site_label_1
_geom_angle_atom_site_label_2
_geom_angle_atom_site_label_3
_geom_angle
C27 O2 C2 118.3(5)
C7 O3 C13 116.4(4)
C10 O4 C8 106.7(5)
C10 O5 C9 107.1(5)
C21 O7 C22 121.4(5)
C20 O1' C26 115.9(5)
C21 N1 C4 123.0(4)
C29 N2 C6 124.5(5)
C20 C1 C2 112.3(5)
C20 C1 C5 111.0(4)
C2 C1 C5 105.0(4)
O2 C2 C3 106.7(4)
O2 C2 C1 105.4(5)
C3 C2 C1 106.4(4)
C2 C3 C6 112.6(4)
C2 C3 C4 101.0(5)
C6 C3 C4 120.5(5)
N1 C4 C5 109.5(4)
N1 C4 C3 117.4(5)
C5 C4 C3 103.0(4)
C4 C5 C1 105.1(4)
N2 C6 C7 112.1(5)
N2 C6 C3 111.6(5)
C7 C6 C3 112.6(4)
O3 C7 C6 106.7(5)
O3 C7 C8 112.6(5)
C6 C7 C8 112.1(5)
O4 C8 C9 102.9(5)
O4 C8 C7 107.9(5)
C9 C8 C7 118.1(5)
O5 C9 C8 105.5(5)
O5 C10 O4 104.4(5)
O5 C10 C11 114.0(6)
O4 C10 C11 111.2(5)
O5 C10 C12 107.6(6)
O4 C10 C12 108.5(6)
C11 C10 C12 110.8(6)
O3 C13 C14 113.8(5)
C16 C14 C15 119.3(6)
C16 C14 C13 120.9(6)
C15 C14 C13 119.7(6)
C17 C15 C14 121.4(6)
C14 C16 C18 119.2(6)
C15 C17 C19 119.4(6)
C16 C18 C19 121.4(7)
C18 C19 C17 119.3(7)
O1 C20 O1' 123.4(6)
O1 C20 C1 124.4(6)
O1' C20 C1 112.2(5)
O6 C21 N1 125.6(5)
O6 C21 O7 123.9(5)
N1 C21 O7 110.5(5)
O7 C22 C25 110.4(5)
O7 C22 C24 102.2(5)
C25 C22 C24 110.5(6)
O7 C22 C23 109.7(5)
C25 C22 C23 112.8(6)
C24 C22 C23 110.8(6)
O8 C27 O2 124.6(5)
O8 C27 C28 125.2(5)
O2 C27 C28 110.2(5)
O9 C29 N2 123.8(6)
O9 C29 C30 121.5(5)
N2 C29 C30 114.8(5)
C57 O12 C32 118.6(5)
C37 O13 C43 116.7(4)
C40 O14 C38 108.4(4)
C39 O15 C40 106.2(5)
C51 O17 C52 120.2(5)
C50 O11' C56 115.0(5)
C51 N3 C34 121.8(5)
C59 N4 C36 124.3(5)
C50 C31 C32 111.7(5)
C50 C31 C35 111.2(4)
C32 C31 C35 105.2(4)
O12 C32 C33 107.5(4)
O12 C32 C31 105.8(5)
C33 C32 C31 106.0(4)
C32 C33 C34 101.3(5)
C32 C33 C36 111.4(4)
C34 C33 C36 120.7(5)
N3 C34 C35 110.6(4)
N3 C34 C33 117.7(5)
C35 C34 C33 102.5(4)
C34 C35 C31 104.5(4)
N4 C36 C37 112.1(4)
N4 C36 C33 110.9(5)
C37 C36 C33 112.6(4)
O13 C37 C36 106.6(4)
O13 C37 C38 113.4(4)
C36 C37 C38 111.8(4)
O14 C38 C39 102.5(5)
O14 C38 C37 108.4(4)
C39 C38 C37 119.8(5)
O15 C39 C38 102.9(5)
O14 C40 O15 106.6(5)
O14 C40 C42 109.2(5)
O15 C40 C42 110.1(6)
O14 C40 C41 110.2(5)
O15 C40 C41 107.3(5)
C42 C40 C41 113.2(6)
O13 C43 C44 114.8(5)
C46 C44 C45 119.2(6)
C46 C44 C43 119.9(5)
C45 C44 C43 120.9(6)
C47 C45 C44 121.9(6)
C44 C46 C48 119.2(6)
C49 C47 C45 118.4(6)
C49 C48 C46 120.6(7)
C47 C49 C48 120.7(7)
O11 C50 O11' 123.4(6)
O11 C50 C31 125.2(6)
O11' C50 C31 111.4(5)
O16 C51 N3 125.2(5)
O16 C51 O17 123.9(5)
N3 C51 O17 110.8(5)
O17 C52 C53 110.0(6)
O17 C52 C54 110.2(5)
C53 C52 C54 113.0(7)
O17 C52 C55 100.9(5)
C53 C52 C55 111.4(7)
C54 C52 C55 110.6(6)
O18 C57 O12 123.7(5)
O18 C57 C58 126.2(5)
O12 C57 C58 110.1(5)
O19 C59 N4 122.8(6)
O19 C59 C60 122.0(5)
N4 C59 C60 115.1(5)

loop_
_geom_bond_atom_site_label_1
_geom_bond_atom_site_label_2
_geom_bond_distance
O1 C20 1.196(7)
O2 C27 1.334(6)
O2 C2 1.472(7)
O3 C7 1.431(6)
O3 C13 1.453(7)
O4 C10 1.410(7)
O4 C8 1.444(7)
O5 C10 1.404(8)
O5 C9 1.424(8)
O6 C21 1.232(7)
O7 C21 1.350(6)
O7 C22 1.464(7)
O8 C27 1.200(7)
O9 C29 1.242(7)
O1' C20 1.324(7)
O1' C26 1.454(7)
N1 C21 1.334(7)
N1 C4 1.457(6)
N2 C29 1.343(7)
N2 C6 1.471(7)
C1 C20 1.504(8)
C1 C2 1.546(8)
C1 C5 1.559(8)
C2 C3 1.521(8)
C3 C6 1.556(7)
C3 C4 1.558(8)
C4 C5 1.531(7)
C6 C7 1.519(8)
C7 C8 1.542(8)
C8 C9 1.517(8)
C10 C11 1.509(9)
C10 C12 1.522(10)
C13 C14 1.515(9)
C14 C16 1.382(9)
C14 C15 1.400(8)
C15 C17 1.364(9)
C16 C18 1.383(10)
C17 C19 1.396(10)
C18 C19 1.386(10)
C22 C25 1.507(9)
C22 C24 1.519(9)
C22 C23 1.526(9)
C27 C28 1.500(8)
C29 C30 1.521(9)
O11 C50 1.194(7)
O12 C57 1.341(6)
O12 C32 1.468(7)
O13 C37 1.425(6)
O13 C43 1.455(7)
O14 C40 1.428(7)
O14 C38 1.436(7)
O15 C39 1.427(7)
O15 C40 1.439(7)
O16 C51 1.225(7)
O17 C51 1.345(7)
O17 C52 1.483(7)
O18 C57 1.204(8)
O19 C59 1.240(7)
O11' C50 1.339(7)
O11' C56 1.458(7)
N3 C51 1.336(7)
N3 C34 1.454(6)
N4 C59 1.336(7)
N4 C36 1.474(7)
C31 C50 1.507(8)
C31 C32 1.548(8)
C31 C35 1.563(7)
C32 C33 1.529(7)
C33 C34 1.552(8)
C33 C36 1.562(7)
C34 C35 1.534(7)
C36 C37 1.530(8)
C37 C38 1.536(7)
C38 C39 1.506(8)
C40 C42 1.493(9)
C40 C41 1.505(9)
C43 C44 1.507(9)
C44 C46 1.382(9)
C44 C45 1.385(8)
C45 C47 1.381(9)
C46 C48 1.392(10)
C47 C49 1.378(10)
C48 C49 1.378(10)
C52 C53 1.509(10)
C52 C54 1.519(9)
C52 C55 1.530(10)
C57 C58 1.496(8)
C59 C60 1.509(9)
